data_4100189
_journal_name_full 'Journal of the American Chemical Society'
_journal_paper_doi 10.1021/ja0509984
_journal_year 2005
_chemical_formula_sum 'C33 H35 Br O6'
_chemical_formula_weight 607.52
_space_group_IT_number 2
_symmetry_cell_setting triclinic
_symmetry_space_group_name_Hall '-P 1'
_symmetry_space_group_name_H-M 'P -1'
_cell_angle_alpha 88.043(3)
_cell_angle_beta 81.558(3)
_cell_angle_gamma 69.923(2)
_cell_formula_units_Z 2
_cell_length_a 7.7032(11)
_cell_length_b 10.0741(14)
_cell_length_c 20.765(3)
_cell_measurement_temperature 296(2)
_cell_volume 1496.9(4)
_diffrn_ambient_temperature 296(2)
_exptl_crystal_density_diffrn 1.348
_cod_depositor_comments
;
The following automatic conversions were performed:
'_symmetry_cell_setting' value 'Triclinic' changed to 'triclinic'
according to '/home/saulius/struct/CIF-dictionaries/cif_core.dic'
dictionary named 'cif_core.dic' version 2.4.1 from 2010-06-29.

Automatic conversion script
Id: cif_fix_enum 1527 2010-12-29 10:47:43Z saulius 
;
_cod_database_code 4100189

loop_
_symmetry_equiv_pos_as_xyz
'x, y, z'
'-x, -y, -z'

loop_
_atom_site_label
_atom_site_type_symbol
_atom_site_fract_x
_atom_site_fract_y
_atom_site_fract_z
_atom_site_U_iso_or_equiv
_atom_site_adp_type
_atom_site_occupancy
_atom_site_symmetry_multiplicity
_atom_site_calc_flag
_atom_site_refinement_flags
_atom_site_disorder_assembly
_atom_site_disorder_group
Br1 Br 0.97558(7) 0.03910(5) 0.12629(2) 0.0840(2) Uani 1 1 d . . .
O1 O 0.1821(3) 0.4439(3) 0.67920(13) 0.0571(7) Uani 1 1 d . . .
O2 O 0.6670(4) 0.4332(3) 0.63427(13) 0.0757(9) Uani 1 1 d . . .
O3 O 0.4648(4) 0.4912(3) 0.77253(12) 0.0608(7) Uani 1 1 d . . .
O4 O 0.6397(4) 0.0906(3) 0.64178(14) 0.0692(8) Uani 1 1 d . . .
O5 O 0.7653(4) 0.2557(3) 0.44055(13) 0.0663(7) Uani 1 1 d . . .
O6 O 0.8163(4) 0.0261(3) 0.46083(14) 0.0884(9) Uani 1 1 d . . .
C1 C 0.7144(5) 0.2917(4) 0.50837(19) 0.0614(11) Uani 1 1 d . . .
H1A H 0.7496 0.3724 0.5170 0.074 Uiso 1 1 calc R . .
H1B H 0.7836 0.2131 0.5332 0.074 Uiso 1 1 calc R . .
C2 C 0.5076(5) 0.3268(4) 0.53099(19) 0.0504(9) Uani 1 1 d . . .
C3 C 0.3901(6) 0.3158(4) 0.48845(19) 0.0609(11) Uani 1 1 d . . .
H3A H 0.4376 0.2906 0.4451 0.073 Uiso 1 1 calc R . .
C4 C 0.2039(6) 0.3418(4) 0.5101(2) 0.0617(11) Uani 1 1 d . . .
H4A H 0.1278 0.3312 0.4812 0.074 Uiso 1 1 calc R . .
C5 C 0.1275(5) 0.3832(4) 0.5735(2) 0.0571(10) Uani 1 1 d . . .
H5A H 0.0010 0.4014 0.5873 0.069 Uiso 1 1 calc R . .
C6 C 0.2425(5) 0.3973(4) 0.61640(19) 0.0464(9) Uani 1 1 d . . .
C7 C 0.4336(5) 0.3662(3) 0.59546(18) 0.0439(9) Uani 1 1 d . . .
C8 C 0.5565(5) 0.3701(4) 0.64459(17) 0.0497(9) Uani 1 1 d . . .
C9 C 0.5401(4) 0.2915(4) 0.70596(17) 0.0442(9) Uani 1 1 d . . .
C10 C 0.5751(5) 0.1505(4) 0.70135(19) 0.0513(10) Uani 1 1 d . . .
C11 C 0.5525(5) 0.0638(4) 0.75916(19) 0.0599(11) Uani 1 1 d . . .
H11A H 0.6592 -0.0230 0.7562 0.072 Uiso 1 1 calc R . .
H11B H 0.4419 0.0386 0.7586 0.072 Uiso 1 1 calc R . .
C12 C 0.5348(5) 0.1381(4) 0.82333(18) 0.0545(10) Uani 1 1 d . . .
H12A H 0.6587 0.1417 0.8265 0.065 Uiso 1 1 calc R . .
C13 C 0.4005(5) 0.2939(4) 0.82500(18) 0.0506(10) Uani 1 1 d . . .
C14 C 0.4726(5) 0.3693(4) 0.76797(18) 0.0466(9) Uani 1 1 d . . .
C15 C -0.0069(5) 0.4659(4) 0.7058(2) 0.0603(11) Uani 1 1 d . . .
H15A H -0.0323 0.3784 0.7036 0.072 Uiso 1 1 calc R . .
H15B H -0.0899 0.5360 0.6807 0.072 Uiso 1 1 calc R . .
C16 C -0.0411(5) 0.5155(4) 0.7750(2) 0.0557(10) Uani 1 1 d . . .
C17 C 0.0536(5) 0.4439(4) 0.8204(2) 0.0595(10) Uani 1 1 d . . .
H17A H 0.0249 0.4877 0.8612 0.071 Uiso 1 1 calc R . .
C18 C 0.2015(5) 0.3009(4) 0.81434(19) 0.0595(10) Uani 1 1 d . . .
H18A H 0.2102 0.2629 0.7712 0.071 Uiso 1 1 calc R . .
H18B H 0.1616 0.2396 0.8455 0.071 Uiso 1 1 calc R . .
C19 C 0.3900(5) 0.3695(4) 0.88933(18) 0.0623(11) Uani 1 1 d . . .
H19A H 0.3215 0.4694 0.8853 0.075 Uiso 1 1 calc R . .
H19B H 0.3192 0.3334 0.9236 0.075 Uiso 1 1 calc R . .
C20 C 0.5736(6) 0.3539(4) 0.90960(18) 0.0610(11) Uani 1 1 d . . .
H20A H 0.6605 0.3724 0.8779 0.073 Uiso 1 1 calc R . .
C21 C 0.6291(6) 0.3168(4) 0.9674(2) 0.0686(12) Uani 1 1 d . . .
C22 C 0.5146(7) 0.2785(5) 1.0246(2) 0.0973(16) Uani 1 1 d . . .
H22A H 0.3923 0.2921 1.0142 0.117 Uiso 1 1 calc R . .
H22B H 0.5042 0.3376 1.0613 0.117 Uiso 1 1 calc R . .
H22C H 0.5736 0.1813 1.0350 0.117 Uiso 1 1 calc R . .
C23 C 0.8187(7) 0.3102(5) 0.9795(2) 0.0905(15) Uani 1 1 d . . .
H23A H 0.8828 0.3372 0.9409 0.109 Uiso 1 1 calc R . .
H23B H 0.8888 0.2155 0.9905 0.109 Uiso 1 1 calc R . .
H23C H 0.8062 0.3735 1.0147 0.109 Uiso 1 1 calc R . .
C24 C -0.1970(5) 0.6542(4) 0.7899(2) 0.0753(13) Uani 1 1 d . . .
H24A H -0.2111 0.6778 0.8352 0.090 Uiso 1 1 calc R . .
H24B H -0.3112 0.6466 0.7801 0.090 Uiso 1 1 calc R . .
H24C H -0.1684 0.7268 0.7640 0.090 Uiso 1 1 calc R . .
C25 C 0.4891(6) 0.0497(4) 0.8807(2) 0.0742(12) Uani 1 1 d . . .
H25A H 0.5808 -0.0436 0.8772 0.089 Uiso 1 1 calc R . .
H25B H 0.3677 0.0438 0.8799 0.089 Uiso 1 1 calc R . .
H25C H 0.4903 0.0936 0.9208 0.089 Uiso 1 1 calc R . .
C26 C 0.6430(7) -0.0464(5) 0.6278(2) 0.1020(17) Uani 1 1 d . . .
H26A H 0.6800 -0.0660 0.5819 0.122 Uiso 1 1 calc R . .
H26B H 0.5207 -0.0519 0.6405 0.122 Uiso 1 1 calc R . .
H26C H 0.7304 -0.1144 0.6514 0.122 Uiso 1 1 calc R . .
C27 C 0.8086(5) 0.1194(5) 0.4229(2) 0.0607(11) Uani 1 1 d . . .
C28 C 0.8432(5) 0.1017(4) 0.35082(19) 0.0522(10) Uani 1 1 d . . .
C29 C 0.9328(5) -0.0313(4) 0.3241(2) 0.0583(11) Uani 1 1 d . . .
H29A H 0.9686 -0.1087 0.3510 0.070 Uiso 1 1 calc R . .
C30 C 0.9702(5) -0.0504(4) 0.2571(2) 0.0579(10) Uani 1 1 d . . .
H30A H 1.0316 -0.1405 0.2391 0.070 Uiso 1 1 calc R . .
C31 C 0.9167(5) 0.0636(4) 0.21732(19) 0.0575(10) Uani 1 1 d . . .
C32 C 0.8224(5) 0.1967(4) 0.2436(2) 0.0673(12) Uani 1 1 d . . .
H32A H 0.7831 0.2734 0.2165 0.081 Uiso 1 1 calc R . .
C33 C 0.7866(5) 0.2159(4) 0.3097(2) 0.0660(11) Uani 1 1 d . . .
H33A H 0.7237 0.3061 0.3275 0.079 Uiso 1 1 calc R . .

loop_
_atom_site_aniso_label
_atom_site_aniso_U_11
_atom_site_aniso_U_22
_atom_site_aniso_U_33
_atom_site_aniso_U_23
_atom_site_aniso_U_13
_atom_site_aniso_U_12
Br1 0.0877(4) 0.0974(4) 0.0644(3) 0.0027(3) -0.0155(2) -0.0269(3)
O1 0.0390(14) 0.0725(18) 0.0614(18) -0.0006(14) -0.0071(13) -0.0208(13)
O2 0.0730(19) 0.116(2) 0.0642(19) 0.0200(17) -0.0220(15) -0.0629(19)
O3 0.0838(19) 0.0387(15) 0.0605(18) 0.0055(13) -0.0101(14) -0.0222(14)
O4 0.082(2) 0.0486(17) 0.070(2) -0.0093(15) -0.0162(16) -0.0107(14)
O5 0.0705(18) 0.067(2) 0.059(2) -0.0045(15) 0.0020(14) -0.0246(15)
O6 0.120(3) 0.072(2) 0.074(2) 0.0158(18) -0.0127(18) -0.0361(19)
C1 0.059(3) 0.074(3) 0.056(3) -0.004(2) -0.003(2) -0.030(2)
C2 0.051(2) 0.048(2) 0.057(3) 0.0065(19) -0.014(2) -0.0205(18)
C3 0.060(3) 0.068(3) 0.054(3) -0.002(2) -0.013(2) -0.018(2)
C4 0.060(3) 0.062(3) 0.070(3) 0.003(2) -0.028(2) -0.023(2)
C5 0.048(2) 0.060(3) 0.066(3) 0.006(2) -0.014(2) -0.0196(19)
C6 0.044(2) 0.046(2) 0.051(2) 0.0050(19) -0.0098(19) -0.0167(17)
C7 0.043(2) 0.043(2) 0.049(2) 0.0044(18) -0.0150(18) -0.0172(17)
C8 0.042(2) 0.053(2) 0.055(3) 0.0013(19) -0.0088(18) -0.0173(19)
C9 0.041(2) 0.043(2) 0.050(2) 0.0054(19) -0.0127(17) -0.0140(17)
C10 0.041(2) 0.047(2) 0.061(3) -0.004(2) -0.0133(19) -0.0065(18)
C11 0.057(2) 0.040(2) 0.077(3) 0.008(2) -0.011(2) -0.0100(18)
C12 0.059(2) 0.041(2) 0.063(3) 0.013(2) -0.012(2) -0.0166(18)
C13 0.051(2) 0.041(2) 0.055(3) 0.0062(19) -0.0055(18) -0.0108(17)
C14 0.043(2) 0.043(2) 0.053(2) 0.011(2) -0.0146(18) -0.0114(17)
C15 0.042(2) 0.054(2) 0.080(3) 0.005(2) -0.012(2) -0.0101(19)
C16 0.039(2) 0.048(2) 0.075(3) 0.005(2) -0.001(2) -0.0121(18)
C17 0.050(2) 0.054(2) 0.070(3) 0.001(2) 0.002(2) -0.016(2)
C18 0.054(2) 0.050(2) 0.072(3) 0.010(2) -0.003(2) -0.0180(19)
C19 0.067(3) 0.059(3) 0.054(3) 0.011(2) -0.001(2) -0.017(2)
C20 0.075(3) 0.063(3) 0.045(3) 0.003(2) -0.004(2) -0.026(2)
C21 0.088(3) 0.069(3) 0.051(3) 0.004(2) -0.012(2) -0.030(2)
C22 0.134(4) 0.104(4) 0.058(3) 0.021(3) -0.011(3) -0.048(3)
C23 0.112(4) 0.103(4) 0.061(3) 0.000(3) -0.025(3) -0.036(3)
C24 0.058(3) 0.061(3) 0.090(3) -0.005(2) -0.002(2) -0.002(2)
C25 0.081(3) 0.057(3) 0.080(3) 0.022(2) -0.010(2) -0.020(2)
C26 0.112(4) 0.082(4) 0.114(4) -0.039(3) 0.000(3) -0.038(3)
C27 0.059(3) 0.057(3) 0.066(3) 0.004(2) -0.006(2) -0.021(2)
C28 0.048(2) 0.050(2) 0.060(3) 0.000(2) -0.0089(19) -0.0182(19)
C29 0.052(2) 0.049(3) 0.073(3) 0.010(2) -0.012(2) -0.0143(19)
C30 0.056(2) 0.048(2) 0.068(3) -0.003(2) -0.010(2) -0.0144(19)
C31 0.047(2) 0.060(3) 0.067(3) 0.000(2) -0.010(2) -0.020(2)
C32 0.070(3) 0.058(3) 0.066(3) 0.009(2) -0.009(2) -0.014(2)
C33 0.069(3) 0.043(2) 0.075(3) -0.003(2) -0.004(2) -0.009(2)

loop_
_geom_bond_atom_site_label_1
_geom_bond_atom_site_label_2
_geom_bond_distance
_geom_bond_site_symmetry_2
_geom_bond_publ_flag
Br1 C31 1.882(4) . ?
O1 C6 1.360(4) . ?
O1 C15 1.423(4) . ?
O2 C8 1.218(4) . ?
O3 C14 1.215(4) . ?
O4 C10 1.344(4) . ?
O4 C26 1.411(5) . ?
O5 C27 1.347(4) . ?
O5 C1 1.429(4) . ?
O6 C27 1.196(4) . ?
C1 C2 1.513(5) . ?
C2 C3 1.386(5) . ?
C2 C7 1.390(5) . ?
C3 C4 1.374(5) . ?
C4 C5 1.377(5) . ?
C5 C6 1.387(5) . ?
C6 C7 1.400(5) . ?
C7 C8 1.500(5) . ?
C8 C9 1.490(5) . ?
C9 C10 1.355(5) . ?
C9 C14 1.461(5) . ?
C10 C11 1.485(5) . ?
C11 C12 1.516(5) . ?
C12 C25 1.534(5) . ?
C12 C13 1.554(5) . ?
C13 C14 1.524(5) . ?
C13 C19 1.538(5) . ?
C13 C18 1.558(5) . ?
C15 C16 1.494(5) . ?
C16 C17 1.318(5) . ?
C16 C24 1.503(5) . ?
C17 C18 1.494(5) . ?
C19 C20 1.490(5) . ?
C20 C21 1.332(5) . ?
C21 C22 1.494(5) . ?
C21 C23 1.496(5) . ?
C27 C28 1.488(5) . ?
C28 C29 1.372(5) . ?
C28 C33 1.392(5) . ?
C29 C30 1.384(5) . ?
C30 C31 1.372(5) . ?
C31 C32 1.374(5) . ?
C32 C33 1.367(5) . ?
